data_2236006
loop_
_publ_author_name
'Pekdemir, Merve'
'I\,s\?ik, \,Samil'
'G\"um\"u\,s, S\"umeyye'
'A\(gar, Erbil'
'Soylu, Mustafa Serkan'

_publ_section_title
;
 (<i>Z</i>)-2-[(<i>E</i>)-2-(1-Benzothiophen-3-ylmethylidene)hydrazin-1-ylidene]-1,2-diphenylethanone
;
_journal_coeditor_code VM2179
_journal_issue 8
_journal_name_full 'Acta Crystallographica Section E'
_journal_page_first o2579
_journal_page_last o2580
_journal_paper_doi 10.1107/S1600536812030978
_journal_volume 68
_journal_year 2012
_chemical_formula_iupac 'C23 H16 N2 O S'
_chemical_formula_moiety 'C23 H16 N2 O S'
_chemical_formula_sum 'C23 H16 N2 O S'
_chemical_formula_weight 368.44
_chemical_name_systematic
;
(<i>Z</i>)-2-[(<i>E</i>)-2-(1-Benzothiophen-3-ylmethylidene)hydrazin-1-
ylidene]-1,2-diphenylethanone
;
_space_group_IT_number 14
_symmetry_cell_setting monoclinic
_symmetry_space_group_name_Hall '-P 2ybc'
_symmetry_space_group_name_H-M 'P 1 21/c 1'
_atom_sites_solution_hydrogens geom
_atom_sites_solution_primary direct
_atom_sites_solution_secondary difmap
_audit_creation_method SHELXL-97
_cell_angle_alpha 90.00
_cell_angle_beta 103.898(4)
_cell_angle_gamma 90.00
_cell_formula_units_Z 4
_cell_length_a 17.1009(7)
_cell_length_b 8.7700(4)
_cell_length_c 13.1170(6)
_cell_measurement_reflns_used 2365
_cell_measurement_temperature 293(2)
_cell_measurement_theta_max 27.5099
_cell_measurement_theta_min 3.2191
_cell_volume 1909.63(15)
_computing_cell_refinement 'CrysAlis PRO (Oxford Diffraction, 2007)'
_computing_data_collection 'CrysAlis PRO (Oxford Diffraction, 2007)'
_computing_data_reduction 'CrysAlis PRO (Oxford Diffraction, 2007)'
_computing_molecular_graphics 'ORTEP-3 for Windows (Farrugia, 1997)'
_computing_publication_material 'WinGX (Farrugia, 1999)'
_computing_structure_refinement 'SHELXL97 (Sheldrick, 2008)'
_computing_structure_solution 'SHELXS97 (Sheldrick, 2008)'
_diffrn_ambient_temperature 293(2)
_diffrn_detector_area_resol_mean 16.0454
_diffrn_measured_fraction_theta_full 0.998
_diffrn_measured_fraction_theta_max 0.862
_diffrn_measurement_device_type 'Oxford Diffraction SuperNova (single source at offset) Eos'
_diffrn_measurement_method '\w scans'
_diffrn_radiation_monochromator graphite
_diffrn_radiation_source 'fine-focus sealed tube'
_diffrn_radiation_type MoK\a
_diffrn_radiation_wavelength 0.71073
_diffrn_reflns_av_R_equivalents 0.0250
_diffrn_reflns_av_sigmaI/netI 0.0466
_diffrn_reflns_limit_h_max 21
_diffrn_reflns_limit_h_min -22
_diffrn_reflns_limit_k_max 6
_diffrn_reflns_limit_k_min -10
_diffrn_reflns_limit_l_max 16
_diffrn_reflns_limit_l_min -15
_diffrn_reflns_number 7369
_diffrn_reflns_theta_full 25.00
_diffrn_reflns_theta_max 27.57
_diffrn_reflns_theta_min 3.23
_exptl_absorpt_coefficient_mu 0.184
_exptl_absorpt_correction_T_max 1.00000
_exptl_absorpt_correction_T_min 0.84316
_exptl_absorpt_correction_type multi-scan
_exptl_absorpt_process_details
;
(CrysAlis PRO; Oxford Diffraction, 2007)
;
_exptl_crystal_colour yellow
_exptl_crystal_density_diffrn 1.282
_exptl_crystal_density_method 'not measured'
_exptl_crystal_description plate
_exptl_crystal_F_000 768
_exptl_crystal_size_max 0.30
_exptl_crystal_size_mid 0.15
_exptl_crystal_size_min 0.10
_refine_diff_density_max 0.202
_refine_diff_density_min -0.239
_refine_ls_extinction_method none
_refine_ls_goodness_of_fit_ref 1.067
_refine_ls_hydrogen_treatment constr
_refine_ls_matrix_type full
_refine_ls_number_parameters 244
_refine_ls_number_reflns 3815
_refine_ls_number_restraints 0
_refine_ls_restrained_S_all 1.067
_refine_ls_R_factor_all 0.0861
_refine_ls_R_factor_gt 0.0544
_refine_ls_shift/su_max 0.002
_refine_ls_shift/su_mean 0.000
_refine_ls_structure_factor_coef Fsqd
_refine_ls_weighting_details 'calc w=1/[\s^2^(Fo^2^)+(0.0328P)^2^+0.4842P] where P=(Fo^2^+2Fc^2^)/3'
_refine_ls_weighting_scheme calc
_refine_ls_wR_factor_gt 0.1043
_refine_ls_wR_factor_ref 0.1208
_reflns_number_gt 2566
_reflns_number_total 3815
_reflns_threshold_expression I>2\s(I)
_cod_data_source_file vm2179.cif
_cod_data_source_block I
_cod_original_sg_symbol_H-M 'P 21/c'
_cod_database_code 2236006
_cod_database_fobs_code 2236006

loop_
_symmetry_equiv_pos_as_xyz
'x, y, z'
'-x, y+1/2, -z+1/2'
'-x, -y, -z'
'x, -y-1/2, z-1/2'

loop_
_atom_site_type_symbol
_atom_site_label
_atom_site_fract_x
_atom_site_fract_y
_atom_site_fract_z
_atom_site_U_iso_or_equiv
_atom_site_adp_type
_atom_site_calc_flag
_atom_site_refinement_flags
_atom_site_occupancy
_atom_site_symmetry_multiplicity
C C1 0.63404(17) 0.2840(3) 0.5699(2) 0.0696(8) Uani d . 1 1
H H1 0.6819 0.2657 0.5501 0.083 Uiso calc R 1 1
C C2 0.5635(2) 0.2214(4) 0.5132(3) 0.0925(10) Uani d . 1 1
H H2 0.5638 0.1615 0.4548 0.111 Uiso calc R 1 1
C C3 0.4926(2) 0.2463(5) 0.5417(3) 0.1115(13) Uani d . 1 1
H H3 0.4451 0.2028 0.5030 0.134 Uiso calc R 1 1
C C4 0.49182(19) 0.3354(5) 0.6271(3) 0.1178(14) Uani d . 1 1
H H4 0.4437 0.3526 0.6465 0.141 Uiso calc R 1 1
C C5 0.56261(17) 0.4000(4) 0.6846(3) 0.0901(10) Uani d . 1 1
H H5 0.5618 0.4610 0.7423 0.108 Uiso calc R 1 1
C C6 0.63441(15) 0.3744(3) 0.6568(2) 0.0588(7) Uani d . 1 1
C C7 0.71001(14) 0.4422(3) 0.71807(18) 0.0516(6) Uani d . 1 1
C C8 0.71003(13) 0.5224(3) 0.82084(19) 0.0522(6) Uani d . 1 1
C C9 0.70993(13) 0.6910(3) 0.82297(19) 0.0507(6) Uani d . 1 1
C C10 0.69128(16) 0.7746(3) 0.7316(2) 0.0640(7) Uani d . 1 1
H H10 0.6795 0.7249 0.6671 0.077 Uiso calc R 1 1
C C11 0.68997(18) 0.9321(3) 0.7350(3) 0.0817(9) Uani d . 1 1
H H11 0.6760 0.9881 0.6731 0.098 Uiso calc R 1 1
C C12 0.70923(18) 1.0052(4) 0.8298(3) 0.0875(10) Uani d . 1 1
H H12 0.7079 1.1112 0.8322 0.105 Uiso calc R 1 1
C C13 0.73038(17) 0.9241(4) 0.9211(3) 0.0811(9) Uani d . 1 1
H H13 0.7454 0.9747 0.9851 0.097 Uiso calc R 1 1
C C14 0.72938(15) 0.7666(3) 0.9182(2) 0.0657(7) Uani d . 1 1
H H14 0.7418 0.7113 0.9805 0.079 Uiso calc R 1 1
C C15 0.90807(14) 0.4568(3) 0.73987(18) 0.0508(6) Uani d . 1 1
H H15 0.9073 0.3914 0.6838 0.061 Uiso calc R 1 1
C C16 0.98486(13) 0.5071(2) 0.80241(17) 0.0453(5) Uani d . 1 1
C C17 1.05487(14) 0.4515(3) 0.78494(18) 0.0541(6) Uani d . 1 1
H H17 1.0562 0.3823 0.7316 0.065 Uiso calc R 1 1
C C18 1.08272(13) 0.6305(3) 0.93254(17) 0.0460(6) Uani d . 1 1
C C19 1.00005(13) 0.6127(2) 0.88917(16) 0.0413(5) Uani d . 1 1
C C20 0.94578(15) 0.6956(3) 0.93244(17) 0.0506(6) Uani d . 1 1
H H20 0.8905 0.6849 0.9060 0.061 Uiso calc R 1 1
C C21 0.97565(17) 0.7928(3) 1.01439(19) 0.0620(7) Uani d . 1 1
H H21 0.9401 0.8490 1.0430 0.074 Uiso calc R 1 1
C C22 1.05794(19) 0.8089(3) 1.0555(2) 0.0688(8) Uani d . 1 1
H H22 1.0764 0.8758 1.1111 0.083 Uiso calc R 1 1
C C23 1.11240(17) 0.7285(3) 1.01580(19) 0.0601(7) Uani d . 1 1
H H23 1.1675 0.7391 1.0437 0.072 Uiso calc R 1 1
N N1 0.77520(12) 0.4280(2) 0.68712(15) 0.0569(5) Uani d . 1 1
N N2 0.84100(12) 0.4976(2) 0.75772(15) 0.0533(5) Uani d . 1 1
O O1 0.70894(11) 0.4453(2) 0.89756(14) 0.0710(5) Uani d . 1 1
S S1 1.13984(4) 0.51911(8) 0.86872(5) 0.0595(2) Uani d . 1 1

loop_
_atom_site_aniso_label
_atom_site_aniso_U_11
_atom_site_aniso_U_22
_atom_site_aniso_U_33
_atom_site_aniso_U_12
_atom_site_aniso_U_13
_atom_site_aniso_U_23
C1 0.0639(18) 0.0671(18) 0.0739(18) -0.0102(15) 0.0091(15) -0.0083(15)
C2 0.077(2) 0.096(2) 0.093(2) -0.015(2) -0.0014(19) -0.024(2)
C3 0.063(2) 0.132(3) 0.122(3) -0.022(2) -0.013(2) -0.023(3)
C4 0.0462(19) 0.166(4) 0.135(3) -0.015(2) 0.011(2) -0.035(3)
C5 0.0543(18) 0.113(3) 0.101(2) -0.0033(18) 0.0145(17) -0.023(2)
C6 0.0498(15) 0.0572(16) 0.0660(16) -0.0034(13) 0.0075(13) 0.0031(14)
C7 0.0488(14) 0.0463(14) 0.0569(15) 0.0009(12) 0.0073(12) 0.0034(12)
C8 0.0380(13) 0.0612(16) 0.0553(15) 0.0007(12) 0.0070(11) 0.0053(13)
C9 0.0399(13) 0.0557(15) 0.0561(14) 0.0034(12) 0.0104(11) 0.0000(13)
C10 0.0716(18) 0.0583(17) 0.0625(16) -0.0013(15) 0.0166(14) 0.0042(14)
C11 0.083(2) 0.064(2) 0.097(2) 0.0007(17) 0.0186(18) 0.0164(18)
C12 0.074(2) 0.0573(19) 0.127(3) -0.0005(17) 0.015(2) -0.008(2)
C13 0.069(2) 0.075(2) 0.092(2) 0.0066(17) 0.0054(17) -0.0267(19)
C14 0.0563(16) 0.075(2) 0.0629(17) 0.0112(15) 0.0092(13) -0.0056(15)
C15 0.0536(15) 0.0504(14) 0.0488(13) -0.0037(12) 0.0131(11) -0.0048(11)
C16 0.0461(13) 0.0443(13) 0.0479(13) -0.0011(11) 0.0160(11) 0.0011(11)
C17 0.0550(15) 0.0565(15) 0.0537(14) -0.0022(13) 0.0186(12) -0.0079(12)
C18 0.0497(14) 0.0420(13) 0.0460(13) -0.0021(11) 0.0109(11) 0.0067(11)
C19 0.0481(13) 0.0365(12) 0.0411(12) -0.0003(11) 0.0143(10) 0.0061(10)
C20 0.0559(15) 0.0472(14) 0.0503(14) 0.0045(12) 0.0160(12) 0.0057(12)
C21 0.078(2) 0.0545(16) 0.0563(16) 0.0100(15) 0.0221(14) -0.0039(13)
C22 0.091(2) 0.0583(17) 0.0535(16) -0.0025(17) 0.0094(15) -0.0092(13)
C23 0.0635(17) 0.0570(16) 0.0543(15) -0.0085(14) 0.0034(13) 0.0044(13)
N1 0.0458(12) 0.0620(13) 0.0592(13) -0.0024(11) 0.0055(10) -0.0073(11)
N2 0.0465(11) 0.0583(13) 0.0533(12) -0.0032(11) 0.0085(9) -0.0067(10)
O1 0.0777(13) 0.0735(12) 0.0623(11) 0.0000(10) 0.0175(10) 0.0162(10)
S1 0.0460(4) 0.0669(5) 0.0675(4) 0.0005(3) 0.0172(3) -0.0010(3)

loop_
_atom_type_symbol
_atom_type_description
_atom_type_scat_dispersion_real
_atom_type_scat_dispersion_imag
_atom_type_scat_source
C C 0.0033 0.0016 'International Tables Vol C Tables 4.2.6.8 and 6.1.1.4'
H H 0.0000 0.0000 'International Tables Vol C Tables 4.2.6.8 and 6.1.1.4'
N N 0.0061 0.0033 'International Tables Vol C Tables 4.2.6.8 and 6.1.1.4'
O O 0.0106 0.0060 'International Tables Vol C Tables 4.2.6.8 and 6.1.1.4'
S S 0.1246 0.1234 'International Tables Vol C Tables 4.2.6.8 and 6.1.1.4'

loop_
_geom_angle_atom_site_label_1
_geom_angle_atom_site_label_2
_geom_angle_atom_site_label_3
_geom_angle
C2 C1 C6 120.3(3)
C2 C1 H1 119.8
C6 C1 H1 119.8
C3 C2 C1 120.6(3)
C3 C2 H2 119.7
C1 C2 H2 119.7
C2 C3 C4 119.9(3)
C2 C3 H3 120.1
C4 C3 H3 120.1
C3 C4 C5 120.0(3)
C3 C4 H4 120.0
C5 C4 H4 120.0
C6 C5 C4 120.4(3)
C6 C5 H5 119.8
C4 C5 H5 119.8
C5 C6 C1 118.7(3)
C5 C6 C7 120.7(3)
C1 C6 C7 120.6(2)
N1 C7 C6 120.3(2)
N1 C7 C8 120.7(2)
C6 C7 C8 118.9(2)
O1 C8 C9 122.7(2)
O1 C8 C7 118.6(2)
C9 C8 C7 118.7(2)
C10 C9 C14 119.2(2)
C10 C9 C8 121.2(2)
C14 C9 C8 119.7(2)
C9 C10 C11 120.4(3)
C9 C10 H10 119.8
C11 C10 H10 119.8
C12 C11 C10 119.8(3)
C12 C11 H11 120.1
C10 C11 H11 120.1
C13 C12 C11 120.5(3)
C13 C12 H12 119.7
C11 C12 H12 119.7
C12 C13 C14 119.9(3)
C12 C13 H13 120.0
C14 C13 H13 120.0
C13 C14 C9 120.2(3)
C13 C14 H14 119.9
C9 C14 H14 119.9
N2 C15 C16 123.1(2)
N2 C15 H15 118.4
C16 C15 H15 118.4
C17 C16 C15 120.8(2)
C17 C16 C19 111.3(2)
C15 C16 C19 127.8(2)
C16 C17 S1 114.51(18)
C16 C17 H17 122.7
S1 C17 H17 122.7
C23 C18 C19 122.2(2)
C23 C18 S1 126.00(19)
C19 C18 S1 111.85(17)
C18 C19 C20 118.7(2)
C18 C19 C16 111.42(19)
C20 C19 C16 129.9(2)
C21 C20 C19 118.8(2)
C21 C20 H20 120.6
C19 C20 H20 120.6
C20 C21 C22 121.3(2)
C20 C21 H21 119.3
C22 C21 H21 119.3
C23 C22 C21 121.3(2)
C23 C22 H22 119.4
C21 C22 H22 119.4
C22 C23 C18 117.8(2)
C22 C23 H23 121.1
C18 C23 H23 121.1
C7 N1 N2 111.53(19)
C15 N2 N1 111.59(19)
C17 S1 C18 90.89(11)

loop_
_geom_bond_atom_site_label_1
_geom_bond_atom_site_label_2
_geom_bond_distance
C1 C2 1.371(4)
C1 C6 1.387(3)
C1 H1 0.9300
C2 C3 1.369(4)
C2 H2 0.9300
C3 C4 1.369(4)
C3 H3 0.9300
C4 C5 1.384(4)
C4 H4 0.9300
C5 C6 1.380(4)
C5 H5 0.9300
C6 C7 1.474(3)
C7 N1 1.281(3)
C7 C8 1.521(3)
C8 O1 1.217(3)
C8 C9 1.479(3)
C9 C10 1.376(3)
C9 C14 1.383(3)
C10 C11 1.382(4)
C10 H10 0.9300
C11 C12 1.367(4)
C11 H11 0.9300
C12 C13 1.364(4)
C12 H12 0.9300
C13 C14 1.381(4)
C13 H13 0.9300
C14 H14 0.9300
C15 N2 1.276(3)
C15 C16 1.440(3)
C15 H15 0.9300
C16 C17 1.362(3)
C16 C19 1.442(3)
C17 S1 1.704(2)
C17 H17 0.9300
C18 C23 1.386(3)
C18 C19 1.400(3)
C18 S1 1.733(2)
C19 C20 1.402(3)
C20 C21 1.371(3)
C20 H20 0.9300
C21 C22 1.388(4)
C21 H21 0.9300
C22 C23 1.367(4)
C22 H22 0.9300
C23 H23 0.9300
N1 N2 1.413(3)

loop_
_geom_hbond_atom_site_label_D
_geom_hbond_atom_site_label_H
_geom_hbond_atom_site_label_A
_geom_hbond_site_symmetry_A
_geom_hbond_distance_DH
_geom_hbond_distance_HA
_geom_hbond_distance_DA
_geom_hbond_angle_DHA
C20 H20 N2 . 0.93 2.53 3.083(3) 118.3
C4 H4 Cg3 2_646 0.93 2.74 3.648(4) 167
C15 H15 Cg4 2_746 0.93 3.00 3.879(3) 158

loop_
_geom_torsion_atom_site_label_1
_geom_torsion_atom_site_label_2
_geom_torsion_atom_site_label_3
_geom_torsion_atom_site_label_4
_geom_torsion
C6 C1 C2 C3 -0.4(5)
C1 C2 C3 C4 0.5(6)
C2 C3 C4 C5 -0.1(6)
C3 C4 C5 C6 -0.4(6)
C4 C5 C6 C1 0.5(5)
C4 C5 C6 C7 -179.7(3)
C2 C1 C6 C5 -0.1(4)
C2 C1 C6 C7 -179.9(3)
C5 C6 C7 N1 -174.5(3)
C1 C6 C7 N1 5.3(4)
C5 C6 C7 C8 8.4(4)
C1 C6 C7 C8 -171.8(2)
N1 C7 C8 O1 -101.5(3)
C6 C7 C8 O1 75.6(3)
N1 C7 C8 C9 79.5(3)
C6 C7 C8 C9 -103.3(3)
O1 C8 C9 C10 -163.7(2)
C7 C8 C9 C10 15.1(3)
O1 C8 C9 C14 16.7(3)
C7 C8 C9 C14 -164.4(2)
C14 C9 C10 C11 -1.7(4)
C8 C9 C10 C11 178.8(2)
C9 C10 C11 C12 1.6(4)
C10 C11 C12 C13 0.5(5)
C11 C12 C13 C14 -2.5(5)
C12 C13 C14 C9 2.4(4)
C10 C9 C14 C13 -0.3(4)
C8 C9 C14 C13 179.3(2)
N2 C15 C16 C17 175.2(2)
N2 C15 C16 C19 -3.0(4)
C15 C16 C17 S1 -178.11(17)
C19 C16 C17 S1 0.3(3)
C23 C18 C19 C20 -0.7(3)
S1 C18 C19 C20 180.00(15)
C23 C18 C19 C16 178.8(2)
S1 C18 C19 C16 -0.4(2)
C17 C16 C19 C18 0.1(3)
C15 C16 C19 C18 178.4(2)
C17 C16 C19 C20 179.6(2)
C15 C16 C19 C20 -2.1(4)
C18 C19 C20 C21 1.0(3)
C16 C19 C20 C21 -178.4(2)
C19 C20 C21 C22 -0.7(4)
C20 C21 C22 C23 0.0(4)
C21 C22 C23 C18 0.4(4)
C19 C18 C23 C22 0.0(3)
S1 C18 C23 C22 179.19(19)
C6 C7 N1 N2 -178.57(19)
C8 C7 N1 N2 -1.5(3)
C16 C15 N2 N1 -178.0(2)
C7 N1 N2 C15 166.1(2)
C16 C17 S1 C18 -0.51(19)
C23 C18 S1 C17 -178.7(2)
C19 C18 S1 C17 0.54(17)

loop_
_cod_related_entry_id
_cod_related_entry_database
_cod_related_entry_code
1 ChemSpider 30658010
